data_1567442
loop_
_publ_author_name
'Yang, Po-Chun'
'Yu, Kuan-Po'
'Hsieh, Chi-Tien'
'Zou, Junjie'
'Fang, Chia-Te'
'Liu, Hsin-Kuan'
'Pao, Chih-Wen'
'Deng, Liang'
'Cheng, Mu-Jeng'
'Lin, Chun-Yi'

_publ_section_title
;
 Stabilization of a high-spin three-coordinate Fe(iii) imidyl complex by
 radical delocalization
;
_journal_issue 33
_journal_name_full 'Chemical Science'
_journal_page_first 9637
_journal_page_last 9643
_journal_paper_doi 10.1039/D2SC02699F
_journal_volume 13
_journal_year 2022
_chemical_formula_sum 'C41 H63 Fe N3'
_chemical_formula_weight 653.79
_chemical_properties_physical 'Air-sensitive,Moisture-sensitive,Oxygen-sensitive,Metastable as a solid and in solution'
_space_group_crystal_system triclinic
_space_group_IT_number 2
_space_group_name_Hall '-P 1'
_space_group_name_H-M_alt 'P -1'
_atom_sites_solution_hydrogens geom
_audit_creation_method SHELXL-2018/3
_audit_update_record
;
2021-11-02 deposited with the CCDC.	2022-08-08 downloaded from the CCDC.
;
_cell_angle_alpha 104.6620(10)
_cell_angle_beta 92.2470(10)
_cell_angle_gamma 90.1830(10)
_cell_formula_units_Z 4
_cell_length_a 9.6054(3)
_cell_length_b 19.7203(6)
_cell_length_c 20.7848(6)
_cell_measurement_reflns_used 9939
_cell_measurement_temperature 125(2)
_cell_measurement_theta_max 28.28
_cell_measurement_theta_min 2.31
_cell_volume 3805.6(2)
_computing_structure_refinement 'SHELXL-2018/3 (Sheldrick, 2018)'
_computing_structure_solution 'SHELXT 2018/2 (Sheldrick, 2018)'
_diffrn_ambient_temperature 125(2)
_diffrn_measured_fraction_theta_full 0.999
_diffrn_measured_fraction_theta_max 0.999
_diffrn_measurement_device_type 'Bruker D8 Venture PHOTON III diffractometer'
_diffrn_measurement_method '\f and \w scans'
_diffrn_radiation_type MoK\a
_diffrn_radiation_wavelength 0.71073
_diffrn_reflns_av_R_equivalents 0.0452
_diffrn_reflns_av_unetI/netI 0.0326
_diffrn_reflns_Laue_measured_fraction_full 0.999
_diffrn_reflns_Laue_measured_fraction_max 0.999
_diffrn_reflns_limit_h_max 12
_diffrn_reflns_limit_h_min -12
_diffrn_reflns_limit_k_max 26
_diffrn_reflns_limit_k_min -26
_diffrn_reflns_limit_l_max 27
_diffrn_reflns_limit_l_min -27
_diffrn_reflns_number 103949
_diffrn_reflns_point_group_measured_fraction_full 0.999
_diffrn_reflns_point_group_measured_fraction_max 0.999
_diffrn_reflns_theta_full 25.242
_diffrn_reflns_theta_max 28.328
_diffrn_reflns_theta_min 2.027
_exptl_absorpt_coefficient_mu 0.427
_exptl_absorpt_correction_T_max 0.7457
_exptl_absorpt_correction_T_min 0.6832
_exptl_absorpt_correction_type numerical
_exptl_absorpt_process_details
;
 SADABS 2016/2: Krause, L., Herbst-Irmer, R., Sheldrick G.M. & Stalke D.,
 J. Appl. Cryst. 48 (2015) 3-10
;
_exptl_crystal_colour black
_exptl_crystal_density_diffrn 1.141
_exptl_crystal_description bulk
_exptl_crystal_F_000 1424
_exptl_crystal_preparation 'Magnetic properties'
_exptl_crystal_recrystallization_method 'Re-crystallisation from solvent: pentane'
_exptl_crystal_size_max 0.251
_exptl_crystal_size_mid 0.229
_exptl_crystal_size_min 0.172
_refine_diff_density_max 1.046
_refine_diff_density_min -0.362
_refine_diff_density_rms 0.057
_refine_ls_extinction_method none
_refine_ls_goodness_of_fit_ref 1.046
_refine_ls_hydrogen_treatment constr
_refine_ls_matrix_type full
_refine_ls_number_parameters 845
_refine_ls_number_reflns 18940
_refine_ls_number_restraints 0
_refine_ls_restrained_S_all 1.046
_refine_ls_R_factor_all 0.0523
_refine_ls_R_factor_gt 0.0438
_refine_ls_shift/su_max 0.002
_refine_ls_shift/su_mean 0.000
_refine_ls_structure_factor_coef Fsqd
_refine_ls_weighting_details 'w=1/[\s^2^(Fo^2^)+(0.0475P)^2^+2.8271P] where P=(Fo^2^+2Fc^2^)/3'
_refine_ls_weighting_scheme calc
_refine_ls_wR_factor_gt 0.1065
_refine_ls_wR_factor_ref 0.1105
_reflns_Friedel_coverage 0.000
_reflns_number_gt 16307
_reflns_number_total 18940
_reflns_threshold_expression 'I > 2\s(I)'
_cod_data_source_file d2sc02699f2.cif
_cod_data_source_block 21JUN11_1_0m_a
_cod_depositor_comments 'Adding full bibliography for 1567442--1567445.cif.'
_cod_database_code 1567442
_shelx_shelxl_version_number 2018/3
_shelx_space_group_comment
;
The symmetry employed for this shelxl refinement is uniquely defined
by the following loop, which should always be used as a source of
symmetry information in preference to the above space-group names.
They are only intended as comments.
;
_shelx_estimated_absorpt_t_min 0.900
_shelx_estimated_absorpt_t_max 0.930

loop_
_space_group_symop_operation_xyz
'x, y, z'
'-x, -y, -z'

loop_
_atom_site_label
_atom_site_type_symbol
_atom_site_fract_x
_atom_site_fract_y
_atom_site_fract_z
_atom_site_U_iso_or_equiv
_atom_site_adp_type
_atom_site_occupancy
_atom_site_site_symmetry_order
_atom_site_calc_flag
_atom_site_refinement_flags_posn
_atom_site_refinement_flags_adp
_atom_site_refinement_flags_occupancy
_atom_site_disorder_assembly
_atom_site_disorder_group
Fe1 Fe 0.57521(2) 0.60459(2) 0.73423(2) 0.01337(6) Uani 1 1 d . . . . .
Fe2 Fe -0.02427(2) 0.10659(2) 0.73353(2) 0.01327(6) Uani 1 1 d . . . . .
N1 N 0.68315(13) 0.62972(7) 0.81605(6) 0.0138(3) Uani 1 1 d . . . . .
N2 N 0.43053(13) 0.53609(7) 0.70340(6) 0.0135(2) Uani 1 1 d . . . . .
N3 N 0.61442(15) 0.65314(7) 0.67669(7) 0.0195(3) Uani 1 1 d . . . . .
N4 N 0.11350(14) 0.03725(7) 0.70444(7) 0.0136(3) Uani 1 1 d . . . . .
N5 N -0.11172(14) 0.13677(7) 0.81645(6) 0.0145(3) Uani 1 1 d . . . . .
N6 N -0.07692(15) 0.15157(7) 0.67381(7) 0.0185(3) Uani 1 1 d . . . . .
C1 C 0.62174(16) 0.62948(8) 0.87799(8) 0.0139(3) Uani 1 1 d . . . . .
C2 C 0.66316(16) 0.58000(8) 0.91381(8) 0.0156(3) Uani 1 1 d . . . . .
C3 C 0.60451(18) 0.58272(9) 0.97480(8) 0.0207(3) Uani 1 1 d . . . . .
H3 H 0.631242 0.549115 0.998439 0.025 Uiso 1 1 calc R U . . .
C4 C 0.50869(19) 0.63294(10) 1.00166(9) 0.0235(4) Uani 1 1 d . . . . .
H4 H 0.472532 0.634905 1.043981 0.028 Uiso 1 1 calc R U . . .
C5 C 0.46610(18) 0.68022(9) 0.96634(9) 0.0219(3) Uani 1 1 d . . . . .
H5 H 0.398943 0.714254 0.984489 0.026 Uiso 1 1 calc R U . . .
C6 C 0.51936(17) 0.67933(8) 0.90440(8) 0.0169(3) Uani 1 1 d . . . . .
C7 C 0.76550(17) 0.52213(9) 0.88741(8) 0.0179(3) Uani 1 1 d . . . . .
H7 H 0.814562 0.534186 0.850135 0.022 Uiso 1 1 calc R U . . .
C8 C 0.8762(2) 0.51449(11) 0.94045(9) 0.0280(4) Uani 1 1 d . . . . .
H8A H 0.945477 0.480248 0.919897 0.042 Uiso 1 1 calc R U . . .
H8B H 0.831482 0.498437 0.975628 0.042 Uiso 1 1 calc R U . . .
H8C H 0.922265 0.559931 0.959651 0.042 Uiso 1 1 calc R U . . .
C9 C 0.6889(2) 0.45235(9) 0.85957(10) 0.0269(4) Uani 1 1 d . . . . .
H9A H 0.621731 0.456780 0.824168 0.040 Uiso 1 1 calc R U . . .
H9B H 0.639451 0.439495 0.895212 0.040 Uiso 1 1 calc R U . . .
H9C H 0.756176 0.415957 0.841430 0.040 Uiso 1 1 calc R U . . .
C10 C 0.45824(18) 0.73103(9) 0.86799(9) 0.0195(3) Uani 1 1 d . . . . .
H10 H 0.511568 0.727414 0.826912 0.023 Uiso 1 1 calc R U . . .
C11 C 0.4694(2) 0.80701(10) 0.91016(10) 0.0304(4) Uani 1 1 d . . . . .
H11A H 0.566212 0.817804 0.926338 0.046 Uiso 1 1 calc R U . . .
H11B H 0.409281 0.813019 0.948153 0.046 Uiso 1 1 calc R U . . .
H11C H 0.439983 0.838773 0.882938 0.046 Uiso 1 1 calc R U . . .
C12 C 0.3056(2) 0.71184(11) 0.84672(11) 0.0299(4) Uani 1 1 d . . . . .
H12A H 0.268893 0.743616 0.820955 0.045 Uiso 1 1 calc R U . . .
H12B H 0.250881 0.716158 0.886350 0.045 Uiso 1 1 calc R U . . .
H12C H 0.299385 0.663466 0.819275 0.045 Uiso 1 1 calc R U . . .
C13 C 0.81738(17) 0.67201(9) 0.82139(8) 0.0179(3) Uani 1 1 d . . . . .
C14 C 0.78620(19) 0.74746(9) 0.81794(10) 0.0259(4) Uani 1 1 d . . . . .
H14A H 0.874002 0.773271 0.819116 0.039 Uiso 1 1 calc R U . . .
H14B H 0.731686 0.770669 0.856010 0.039 Uiso 1 1 calc R U . . .
H14C H 0.733029 0.746529 0.776504 0.039 Uiso 1 1 calc R U . . .
C15 C 0.90749(18) 0.63789(10) 0.76365(9) 0.0240(4) Uani 1 1 d . . . . .
H15A H 0.858816 0.638713 0.721528 0.036 Uiso 1 1 calc R U . . .
H15B H 0.925614 0.589234 0.764486 0.036 Uiso 1 1 calc R U . . .
H15C H 0.996045 0.663751 0.767762 0.036 Uiso 1 1 calc R U . . .
C16 C 0.9021(2) 0.67581(11) 0.88618(9) 0.0273(4) Uani 1 1 d . . . . .
H16A H 0.934021 0.628843 0.886857 0.041 Uiso 1 1 calc R U . . .
H16B H 0.843578 0.693958 0.924180 0.041 Uiso 1 1 calc R U . . .
H16C H 0.982826 0.707079 0.888995 0.041 Uiso 1 1 calc R U . . .
C17 C 0.44295(16) 0.46851(8) 0.71688(8) 0.0132(3) Uani 1 1 d . . . . .
C18 C 0.35231(16) 0.44816(8) 0.76104(8) 0.0151(3) Uani 1 1 d . . . . .
C19 C 0.36237(17) 0.38077(9) 0.77057(9) 0.0197(3) Uani 1 1 d . . . . .
H19 H 0.301003 0.366934 0.799819 0.024 Uiso 1 1 calc R U . . .
C20 C 0.45911(18) 0.33360(9) 0.73867(9) 0.0220(3) Uani 1 1 d . . . . .
H20 H 0.462315 0.287572 0.744997 0.026 Uiso 1 1 calc R U . . .
C21 C 0.55120(18) 0.35408(9) 0.69743(9) 0.0200(3) Uani 1 1 d . . . . .
H21 H 0.619492 0.322161 0.676461 0.024 Uiso 1 1 calc R U . . .
C22 C 0.54553(16) 0.42088(8) 0.68607(8) 0.0157(3) Uani 1 1 d . . . . .
C23 C 0.24662(16) 0.49737(8) 0.80000(8) 0.0166(3) Uani 1 1 d . . . . .
H23 H 0.241225 0.539753 0.781933 0.020 Uiso 1 1 calc R U . . .
C24 C 0.29371(19) 0.52119(10) 0.87348(9) 0.0250(4) Uani 1 1 d . . . . .
H24A H 0.385922 0.543638 0.877538 0.037 Uiso 1 1 calc R U . . .
H24B H 0.298487 0.480478 0.892420 0.037 Uiso 1 1 calc R U . . .
H24C H 0.226877 0.554724 0.897580 0.037 Uiso 1 1 calc R U . . .
C25 C 0.10018(17) 0.46457(9) 0.79417(9) 0.0215(3) Uani 1 1 d . . . . .
H25A H 0.071816 0.446723 0.747069 0.032 Uiso 1 1 calc R U . . .
H25B H 0.034273 0.500139 0.815792 0.032 Uiso 1 1 calc R U . . .
H25C H 0.100895 0.425891 0.815910 0.032 Uiso 1 1 calc R U . . .
C26 C 0.65617(17) 0.44052(9) 0.64351(8) 0.0184(3) Uani 1 1 d . . . . .
H26 H 0.633584 0.487840 0.636949 0.022 Uiso 1 1 calc R U . . .
C27 C 0.79939(18) 0.44553(10) 0.67969(10) 0.0258(4) Uani 1 1 d . . . . .
H27A H 0.824967 0.399352 0.685591 0.039 Uiso 1 1 calc R U . . .
H27B H 0.795784 0.479071 0.723329 0.039 Uiso 1 1 calc R U . . .
H27C H 0.869000 0.461379 0.653276 0.039 Uiso 1 1 calc R U . . .
C28 C 0.6611(2) 0.38898(10) 0.57467(9) 0.0262(4) Uani 1 1 d . . . . .
H28A H 0.569349 0.386236 0.551757 0.039 Uiso 1 1 calc R U . . .
H28B H 0.686599 0.342492 0.579783 0.039 Uiso 1 1 calc R U . . .
H28C H 0.730560 0.405278 0.548471 0.039 Uiso 1 1 calc R U . . .
C29 C 0.32933(17) 0.53994(9) 0.64685(8) 0.0167(3) Uani 1 1 d . . . . .
C30 C 0.2664(2) 0.61317(10) 0.66281(10) 0.0269(4) Uani 1 1 d . . . . .
H30A H 0.340724 0.648357 0.667037 0.040 Uiso 1 1 calc R U . . .
H30B H 0.218229 0.621388 0.704750 0.040 Uiso 1 1 calc R U . . .
H30C H 0.199810 0.616679 0.626877 0.040 Uiso 1 1 calc R U . . .
C31 C 0.40091(19) 0.52691(10) 0.58038(8) 0.0234(4) Uani 1 1 d . . . . .
H31A H 0.334797 0.535140 0.546118 0.035 Uiso 1 1 calc R U . . .
H31B H 0.432694 0.478356 0.567483 0.035 Uiso 1 1 calc R U . . .
H31C H 0.481047 0.558911 0.584991 0.035 Uiso 1 1 calc R U . . .
C32 C 0.20930(19) 0.48650(11) 0.63774(10) 0.0279(4) Uani 1 1 d . . . . .
H32A H 0.150290 0.488912 0.598861 0.042 Uiso 1 1 calc R U . . .
H32B H 0.153670 0.497177 0.677514 0.042 Uiso 1 1 calc R U . . .
H32C H 0.247205 0.439258 0.631034 0.042 Uiso 1 1 calc R U . . .
C33 C 0.62450(18) 0.68454(9) 0.62725(8) 0.0185(3) Uani 1 1 d . . . . .
C34 C 0.55007(19) 0.74768(9) 0.62778(9) 0.0213(3) Uani 1 1 d . . . . .
C35 C 0.5516(2) 0.77484(10) 0.57242(9) 0.0253(4) Uani 1 1 d . . . . .
H35 H 0.501231 0.816321 0.572839 0.030 Uiso 1 1 calc R U . . .
C36 C 0.6244(2) 0.74338(10) 0.51632(9) 0.0267(4) Uani 1 1 d . . . . .
C37 C 0.7029(2) 0.68417(10) 0.51733(9) 0.0254(4) Uani 1 1 d . . . . .
H37 H 0.755163 0.663364 0.479689 0.030 Uiso 1 1 calc R U . . .
C38 C 0.70732(18) 0.65474(9) 0.57088(8) 0.0209(3) Uani 1 1 d . . . . .
C39 C 0.4735(2) 0.78455(10) 0.68795(10) 0.0298(4) Uani 1 1 d . . . . .
H39A H 0.422041 0.823927 0.678309 0.045 Uiso 1 1 calc R U . . .
H39B H 0.540276 0.802117 0.725383 0.045 Uiso 1 1 calc R U . . .
H39C H 0.407969 0.751695 0.699464 0.045 Uiso 1 1 calc R U . . .
C40 C 0.6220(3) 0.77300(12) 0.45635(10) 0.0392(5) Uani 1 1 d . . . . .
H40A H 0.715715 0.789405 0.450175 0.059 Uiso 1 1 calc R U . . .
H40B H 0.557474 0.812348 0.462986 0.059 Uiso 1 1 calc R U . . .
H40C H 0.591106 0.736546 0.416814 0.059 Uiso 1 1 calc R U . . .
C41 C 0.7949(2) 0.59182(10) 0.57039(10) 0.0284(4) Uani 1 1 d . . . . .
H41A H 0.845333 0.579032 0.529046 0.043 Uiso 1 1 calc R U . . .
H41B H 0.734808 0.552525 0.573261 0.043 Uiso 1 1 calc R U . . .
H41C H 0.861770 0.602776 0.608532 0.043 Uiso 1 1 calc R U . . .
C42 C 0.09999(16) -0.03004(8) 0.71847(8) 0.0134(3) Uani 1 1 d . . . . .
C43 C -0.00930(16) -0.07704(8) 0.68767(8) 0.0155(3) Uani 1 1 d . . . . .
C44 C -0.01574(18) -0.14357(9) 0.69988(9) 0.0203(3) Uani 1 1 d . . . . .
H44 H -0.088294 -0.175261 0.678839 0.024 Uiso 1 1 calc R U . . .
C45 C 0.08063(18) -0.16408(9) 0.74165(9) 0.0217(3) Uani 1 1 d . . . . .
H45 H 0.076095 -0.209916 0.748375 0.026 Uiso 1 1 calc R U . . .
C46 C 0.18424(18) -0.11741(9) 0.77382(9) 0.0195(3) Uani 1 1 d . . . . .
H46 H 0.248780 -0.131233 0.803755 0.023 Uiso 1 1 calc R U . . .
C47 C 0.19617(16) -0.05065(8) 0.76334(8) 0.0152(3) Uani 1 1 d . . . . .
C48 C -0.12465(17) -0.05720(9) 0.64426(8) 0.0181(3) Uani 1 1 d . . . . .
H48 H -0.099700 -0.010549 0.636899 0.022 Uiso 1 1 calc R U . . .
C49 C -0.1426(2) -0.10931(10) 0.57610(9) 0.0271(4) Uani 1 1 d . . . . .
H49A H -0.216339 -0.093269 0.549738 0.041 Uiso 1 1 calc R U . . .
H49B H -0.168110 -0.155508 0.581861 0.041 Uiso 1 1 calc R U . . .
H49C H -0.054950 -0.112562 0.552998 0.041 Uiso 1 1 calc R U . . .
C50 C -0.26249(18) -0.04936(10) 0.68017(10) 0.0264(4) Uani 1 1 d . . . . .
H50A H -0.335329 -0.034604 0.652454 0.040 Uiso 1 1 calc R U . . .
H50B H -0.250972 -0.014046 0.722753 0.040 Uiso 1 1 calc R U . . .
H50C H -0.289214 -0.094404 0.688225 0.040 Uiso 1 1 calc R U . . .
C51 C 0.30912(17) -0.00183(8) 0.80290(8) 0.0173(3) Uani 1 1 d . . . . .
H51 H 0.311253 0.041263 0.785884 0.021 Uiso 1 1 calc R U . . .
C52 C 0.45420(17) -0.03418(9) 0.79607(9) 0.0222(3) Uani 1 1 d . . . . .
H52A H 0.473704 -0.051181 0.748814 0.033 Uiso 1 1 calc R U . . .
H52B H 0.457629 -0.073414 0.817080 0.033 Uiso 1 1 calc R U . . .
H52C H 0.524124 0.001341 0.817951 0.033 Uiso 1 1 calc R U . . .
C53 C 0.2749(2) 0.02022(10) 0.87663(9) 0.0255(4) Uani 1 1 d . . . . .
H53A H 0.182944 0.041921 0.881167 0.038 Uiso 1 1 calc R U . . .
H53B H 0.345386 0.053960 0.901207 0.038 Uiso 1 1 calc R U . . .
H53C H 0.274402 -0.021141 0.894656 0.038 Uiso 1 1 calc R U . . .
C54 C 0.20659(17) 0.04038(9) 0.64842(8) 0.0172(3) Uani 1 1 d . . . . .
C55 C 0.3236(2) -0.01308(11) 0.63998(10) 0.0307(4) Uani 1 1 d . . . . .
H55A H 0.283555 -0.060266 0.633022 0.046 Uiso 1 1 calc R U . . .
H55B H 0.385207 -0.002517 0.680079 0.046 Uiso 1 1 calc R U . . .
H55C H 0.377245 -0.010732 0.601420 0.046 Uiso 1 1 calc R U . . .
C56 C 0.2730(2) 0.11357(10) 0.66423(10) 0.0307(4) Uani 1 1 d . . . . .
H56A H 0.334366 0.116850 0.628549 0.046 Uiso 1 1 calc R U . . .
H56B H 0.327360 0.122133 0.706463 0.046 Uiso 1 1 calc R U . . .
H56C H 0.199737 0.148667 0.667826 0.046 Uiso 1 1 calc R U . . .
C57 C 0.1252(2) 0.02735(10) 0.58148(9) 0.0250(4) Uani 1 1 d . . . . .
H57A H 0.187254 0.034269 0.547303 0.038 Uiso 1 1 calc R U . . .
H57B H 0.047862 0.060250 0.585290 0.038 Uiso 1 1 calc R U . . .
H57C H 0.088325 -0.020806 0.569005 0.038 Uiso 1 1 calc R U . . .
C58 C -0.04077(16) 0.13450(8) 0.87783(8) 0.0143(3) Uani 1 1 d . . . . .
C59 C 0.07328(17) 0.18055(8) 0.90306(8) 0.0164(3) Uani 1 1 d . . . . .
C60 C 0.13733(18) 0.18027(9) 0.96445(8) 0.0204(3) Uani 1 1 d . . . . .
H60 H 0.214312 0.210915 0.981030 0.024 Uiso 1 1 calc R U . . .
C61 C 0.09102(19) 0.13631(9) 1.00157(9) 0.0221(3) Uani 1 1 d . . . . .
H61 H 0.134242 0.137537 1.043757 0.026 Uiso 1 1 calc R U . . .
C62 C -0.01871(18) 0.09057(9) 0.97676(8) 0.0195(3) Uani 1 1 d . . . . .
H62 H -0.049794 0.060106 1.002235 0.023 Uiso 1 1 calc R U . . .
C63 C -0.08509(17) 0.08794(8) 0.91526(8) 0.0154(3) Uani 1 1 d . . . . .
C64 C 0.13065(18) 0.23176(9) 0.86697(9) 0.0191(3) Uani 1 1 d . . . . .
H64 H 0.074516 0.226511 0.824404 0.023 Uiso 1 1 calc R U . . .
C65 C 0.2828(2) 0.21604(10) 0.84995(10) 0.0285(4) Uani 1 1 d . . . . .
H65A H 0.290272 0.167181 0.824361 0.043 Uiso 1 1 calc R U . . .
H65B H 0.340513 0.223644 0.891144 0.043 Uiso 1 1 calc R U . . .
H65C H 0.314903 0.247227 0.823454 0.043 Uiso 1 1 calc R U . . .
C66 C 0.1184(2) 0.30770(9) 0.90843(10) 0.0257(4) Uani 1 1 d . . . . .
H66A H 0.147239 0.339803 0.882191 0.039 Uiso 1 1 calc R U . . .
H66B H 0.178626 0.314932 0.948815 0.039 Uiso 1 1 calc R U . . .
H66C H 0.021535 0.316856 0.920752 0.039 Uiso 1 1 calc R U . . .
C67 C -0.19870(17) 0.03271(9) 0.88913(8) 0.0174(3) Uani 1 1 d . . . . .
H67 H -0.255013 0.047188 0.853475 0.021 Uiso 1 1 calc R U . . .
C68 C -0.13302(19) -0.03801(9) 0.85810(9) 0.0217(3) Uani 1 1 d . . . . .
H68A H -0.206716 -0.072982 0.840350 0.033 Uiso 1 1 calc R U . . .
H68B H -0.076194 -0.052938 0.892106 0.033 Uiso 1 1 calc R U . . .
H68C H -0.074091 -0.033401 0.821961 0.033 Uiso 1 1 calc R U . . .
C69 C -0.2976(2) 0.02489(10) 0.94323(9) 0.0262(4) Uani 1 1 d . . . . .
H69A H -0.373735 -0.007684 0.923011 0.039 Uiso 1 1 calc R U . . .
H69B H -0.336023 0.070722 0.964423 0.039 Uiso 1 1 calc R U . . .
H69C H -0.246109 0.006661 0.976754 0.039 Uiso 1 1 calc R U . . .
C70 C -0.24092(17) 0.18150(9) 0.82243(8) 0.0187(3) Uani 1 1 d . . . . .
C71 C -0.2099(2) 0.25215(9) 0.80669(10) 0.0252(4) Uani 1 1 d . . . . .
H71A H -0.174926 0.243690 0.761715 0.038 Uiso 1 1 calc R U . . .
H71B H -0.139457 0.278271 0.838974 0.038 Uiso 1 1 calc R U . . .
H71C H -0.295505 0.279439 0.809365 0.038 Uiso 1 1 calc R U . . .
C72 C -0.2988(2) 0.19828(11) 0.89239(9) 0.0308(4) Uani 1 1 d . . . . .
H72A H -0.380556 0.228149 0.893766 0.046 Uiso 1 1 calc R U . . .
H72B H -0.227177 0.222826 0.924907 0.046 Uiso 1 1 calc R U . . .
H72C H -0.325690 0.154585 0.903179 0.046 Uiso 1 1 calc R U . . .
C73 C -0.35369(18) 0.14304(10) 0.77248(9) 0.0234(4) Uani 1 1 d . . . . .
H73A H -0.319443 0.134069 0.727339 0.035 Uiso 1 1 calc R U . . .
H73B H -0.437132 0.171981 0.775693 0.035 Uiso 1 1 calc R U . . .
H73C H -0.376823 0.098407 0.782374 0.035 Uiso 1 1 calc R U . . .
C74 C -0.09826(18) 0.18213(8) 0.62380(8) 0.0177(3) Uani 1 1 d . . . . .
C75 C -0.19565(18) 0.15203(9) 0.56973(8) 0.0204(3) Uani 1 1 d . . . . .
C76 C -0.2055(2) 0.18034(10) 0.51538(9) 0.0259(4) Uani 1 1 d . . . . .
H76 H -0.268057 0.159323 0.479230 0.031 Uiso 1 1 calc R U . . .
C77 C -0.1269(2) 0.23864(10) 0.51179(9) 0.0268(4) Uani 1 1 d . . . . .
C78 C -0.0391(2) 0.27059(10) 0.56582(10) 0.0255(4) Uani 1 1 d . . . . .
H78 H 0.011681 0.311574 0.564389 0.031 Uiso 1 1 calc R U . . .
C79 C -0.02308(19) 0.24462(9) 0.62174(9) 0.0214(3) Uani 1 1 d . . . . .
C80 C -0.2832(2) 0.08977(10) 0.57210(10) 0.0281(4) Uani 1 1 d . . . . .
H80A H -0.343549 0.076118 0.531694 0.042 Uiso 1 1 calc R U . . .
H80B H -0.340679 0.101783 0.611207 0.042 Uiso 1 1 calc R U . . .
H80C H -0.222567 0.050662 0.574951 0.042 Uiso 1 1 calc R U . . .
C81 C -0.1400(3) 0.26713(13) 0.45101(11) 0.0399(5) Uani 1 1 d . . . . .
H81A H -0.121186 0.229810 0.411304 0.060 Uiso 1 1 calc R U . . .
H81B H -0.072683 0.305643 0.455373 0.060 Uiso 1 1 calc R U . . .
H81C H -0.234580 0.284452 0.446858 0.060 Uiso 1 1 calc R U . . .
C82 C 0.0700(2) 0.28214(10) 0.67950(10) 0.0296(4) Uani 1 1 d . . . . .
H82A H 0.144631 0.250896 0.686946 0.044 Uiso 1 1 calc R U . . .
H82B H 0.015417 0.296131 0.719485 0.044 Uiso 1 1 calc R U . . .
H82C H 0.110664 0.323926 0.669805 0.044 Uiso 1 1 calc R U . . .

loop_
_atom_site_aniso_label
_atom_site_aniso_U_11
_atom_site_aniso_U_22
_atom_site_aniso_U_33
_atom_site_aniso_U_23
_atom_site_aniso_U_13
_atom_site_aniso_U_12
Fe1 0.01485(11) 0.01408(11) 0.01174(11) 0.00434(8) 0.00047(8) -0.00208(8)
Fe2 0.01521(11) 0.01363(11) 0.01139(11) 0.00378(8) 0.00115(8) 0.00276(8)
N1 0.0126(6) 0.0164(6) 0.0126(6) 0.0042(5) 0.0008(5) -0.0023(5)
N2 0.0131(6) 0.0147(6) 0.0136(6) 0.0057(5) -0.0016(5) -0.0005(5)
N3 0.0230(7) 0.0195(7) 0.0165(7) 0.0055(6) 0.0009(5) -0.0048(6)
N4 0.0146(6) 0.0135(6) 0.0137(6) 0.0047(5) 0.0038(5) 0.0014(5)
N5 0.0157(6) 0.0158(6) 0.0118(6) 0.0031(5) 0.0012(5) 0.0053(5)
N6 0.0218(7) 0.0179(6) 0.0158(7) 0.0044(5) 0.0016(5) 0.0055(5)
C1 0.0129(7) 0.0162(7) 0.0120(7) 0.0026(6) 0.0002(5) -0.0029(6)
C2 0.0139(7) 0.0191(7) 0.0137(7) 0.0044(6) -0.0015(6) -0.0022(6)
C3 0.0215(8) 0.0260(8) 0.0164(8) 0.0094(7) -0.0016(6) -0.0030(7)
C4 0.0238(9) 0.0323(9) 0.0145(8) 0.0058(7) 0.0050(6) -0.0012(7)
C5 0.0215(8) 0.0252(8) 0.0172(8) 0.0015(7) 0.0058(6) 0.0030(7)
C6 0.0173(8) 0.0164(7) 0.0163(8) 0.0028(6) 0.0017(6) 0.0001(6)
C7 0.0176(8) 0.0205(8) 0.0163(8) 0.0062(6) -0.0015(6) 0.0028(6)
C8 0.0241(9) 0.0386(10) 0.0221(9) 0.0098(8) -0.0037(7) 0.0089(8)
C9 0.0309(10) 0.0188(8) 0.0308(10) 0.0067(7) -0.0031(8) 0.0015(7)
C10 0.0200(8) 0.0177(7) 0.0207(8) 0.0042(6) 0.0037(6) 0.0042(6)
C11 0.0362(11) 0.0190(8) 0.0341(11) 0.0029(8) 0.0042(8) 0.0052(8)
C12 0.0227(9) 0.0310(10) 0.0371(11) 0.0118(9) -0.0043(8) 0.0026(8)
C13 0.0146(7) 0.0197(8) 0.0187(8) 0.0032(6) 0.0022(6) -0.0058(6)
C14 0.0225(9) 0.0183(8) 0.0365(11) 0.0058(7) 0.0048(8) -0.0054(7)
C15 0.0163(8) 0.0303(9) 0.0245(9) 0.0045(7) 0.0055(7) -0.0035(7)
C16 0.0229(9) 0.0346(10) 0.0229(9) 0.0052(8) -0.0041(7) -0.0127(8)
C17 0.0121(7) 0.0134(7) 0.0141(7) 0.0039(6) -0.0020(5) -0.0013(5)
C18 0.0120(7) 0.0175(7) 0.0168(7) 0.0064(6) -0.0012(6) -0.0013(6)
C19 0.0159(8) 0.0207(8) 0.0256(9) 0.0120(7) 0.0010(6) -0.0011(6)
C20 0.0202(8) 0.0155(7) 0.0324(10) 0.0104(7) -0.0018(7) 0.0006(6)
C21 0.0171(8) 0.0161(7) 0.0263(9) 0.0043(7) -0.0004(6) 0.0031(6)
C22 0.0134(7) 0.0166(7) 0.0167(8) 0.0038(6) -0.0019(6) 0.0004(6)
C23 0.0137(7) 0.0184(7) 0.0187(8) 0.0067(6) 0.0028(6) 0.0009(6)
C24 0.0210(8) 0.0327(9) 0.0199(9) 0.0042(7) 0.0026(7) -0.0022(7)
C25 0.0143(8) 0.0260(8) 0.0257(9) 0.0092(7) 0.0021(6) -0.0002(6)
C26 0.0150(7) 0.0199(8) 0.0200(8) 0.0040(6) 0.0034(6) 0.0024(6)
C27 0.0149(8) 0.0315(9) 0.0311(10) 0.0079(8) 0.0003(7) -0.0012(7)
C28 0.0264(9) 0.0282(9) 0.0221(9) 0.0019(7) 0.0062(7) 0.0072(7)
C29 0.0154(7) 0.0212(8) 0.0147(7) 0.0073(6) -0.0028(6) 0.0002(6)
C30 0.0263(9) 0.0285(9) 0.0264(9) 0.0088(8) -0.0045(7) 0.0096(7)
C31 0.0236(9) 0.0315(9) 0.0152(8) 0.0069(7) -0.0024(6) -0.0009(7)
C32 0.0226(9) 0.0391(10) 0.0248(9) 0.0152(8) -0.0097(7) -0.0114(8)
C33 0.0210(8) 0.0195(8) 0.0158(8) 0.0061(6) -0.0008(6) -0.0061(6)
C34 0.0246(9) 0.0195(8) 0.0203(8) 0.0060(7) 0.0003(7) -0.0055(7)
C35 0.0295(9) 0.0226(8) 0.0265(9) 0.0122(7) -0.0057(7) -0.0075(7)
C36 0.0326(10) 0.0310(9) 0.0194(9) 0.0132(7) -0.0061(7) -0.0153(8)
C37 0.0297(10) 0.0311(9) 0.0153(8) 0.0057(7) 0.0031(7) -0.0107(8)
C38 0.0230(8) 0.0227(8) 0.0168(8) 0.0045(7) 0.0011(6) -0.0076(7)
C39 0.0398(11) 0.0201(8) 0.0304(10) 0.0071(8) 0.0091(8) 0.0032(8)
C40 0.0549(14) 0.0451(12) 0.0236(10) 0.0210(9) -0.0068(9) -0.0157(11)
C41 0.0314(10) 0.0301(9) 0.0229(9) 0.0045(8) 0.0080(8) 0.0022(8)
C42 0.0134(7) 0.0126(7) 0.0144(7) 0.0031(6) 0.0042(6) 0.0011(5)
C43 0.0139(7) 0.0158(7) 0.0159(7) 0.0023(6) 0.0030(6) 0.0000(6)
C44 0.0187(8) 0.0170(7) 0.0244(9) 0.0035(7) 0.0036(6) -0.0025(6)
C45 0.0218(8) 0.0148(7) 0.0310(9) 0.0094(7) 0.0056(7) -0.0001(6)
C46 0.0178(8) 0.0187(8) 0.0246(9) 0.0101(7) 0.0022(6) 0.0021(6)
C47 0.0144(7) 0.0141(7) 0.0175(8) 0.0042(6) 0.0039(6) 0.0016(6)
C48 0.0151(7) 0.0203(8) 0.0186(8) 0.0043(6) -0.0004(6) -0.0017(6)
C49 0.0281(9) 0.0298(9) 0.0209(9) 0.0027(7) -0.0032(7) -0.0060(8)
C50 0.0156(8) 0.0328(10) 0.0318(10) 0.0097(8) 0.0018(7) 0.0015(7)
C51 0.0167(8) 0.0172(7) 0.0186(8) 0.0058(6) -0.0016(6) 0.0007(6)
C52 0.0157(8) 0.0253(8) 0.0269(9) 0.0092(7) -0.0007(7) 0.0000(6)
C53 0.0246(9) 0.0295(9) 0.0203(9) 0.0025(7) -0.0013(7) 0.0047(7)
C54 0.0176(8) 0.0193(7) 0.0162(8) 0.0068(6) 0.0056(6) 0.0012(6)
C55 0.0273(10) 0.0437(11) 0.0267(10) 0.0174(9) 0.0153(8) 0.0154(9)
C56 0.0323(10) 0.0299(10) 0.0310(10) 0.0081(8) 0.0118(8) -0.0098(8)
C57 0.0254(9) 0.0352(10) 0.0157(8) 0.0079(7) 0.0060(7) 0.0036(7)
C58 0.0164(7) 0.0143(7) 0.0120(7) 0.0024(6) 0.0014(6) 0.0033(6)
C59 0.0196(8) 0.0142(7) 0.0151(7) 0.0030(6) 0.0017(6) 0.0009(6)
C60 0.0235(8) 0.0177(8) 0.0185(8) 0.0027(6) -0.0030(6) -0.0040(6)
C61 0.0295(9) 0.0218(8) 0.0144(8) 0.0045(6) -0.0048(7) -0.0018(7)
C62 0.0248(8) 0.0202(8) 0.0147(8) 0.0064(6) 0.0006(6) -0.0007(6)
C63 0.0162(7) 0.0160(7) 0.0136(7) 0.0029(6) 0.0018(6) 0.0009(6)
C64 0.0229(8) 0.0170(7) 0.0183(8) 0.0058(6) 0.0017(6) -0.0018(6)
C65 0.0275(10) 0.0277(9) 0.0329(10) 0.0111(8) 0.0094(8) -0.0004(8)
C66 0.0328(10) 0.0169(8) 0.0274(9) 0.0055(7) 0.0019(8) -0.0034(7)
C67 0.0175(8) 0.0200(8) 0.0151(7) 0.0051(6) 0.0009(6) -0.0036(6)
C68 0.0275(9) 0.0183(8) 0.0188(8) 0.0037(6) 0.0025(7) -0.0035(7)
C69 0.0233(9) 0.0332(10) 0.0227(9) 0.0077(8) 0.0060(7) -0.0045(7)
C70 0.0175(8) 0.0204(8) 0.0179(8) 0.0039(6) 0.0016(6) 0.0081(6)
C71 0.0262(9) 0.0171(8) 0.0310(10) 0.0042(7) -0.0018(7) 0.0069(7)
C72 0.0306(10) 0.0403(11) 0.0213(9) 0.0062(8) 0.0079(8) 0.0199(9)
C73 0.0167(8) 0.0256(9) 0.0278(9) 0.0069(7) -0.0017(7) 0.0039(7)
C74 0.0204(8) 0.0179(7) 0.0151(7) 0.0047(6) 0.0010(6) 0.0064(6)
C75 0.0215(8) 0.0224(8) 0.0168(8) 0.0040(7) 0.0002(6) 0.0069(7)
C76 0.0304(10) 0.0302(9) 0.0166(8) 0.0053(7) -0.0005(7) 0.0123(8)
C77 0.0335(10) 0.0315(9) 0.0198(9) 0.0131(7) 0.0087(7) 0.0171(8)
C78 0.0284(9) 0.0231(8) 0.0298(10) 0.0143(8) 0.0088(8) 0.0088(7)
C79 0.0235(9) 0.0192(8) 0.0225(9) 0.0069(7) 0.0027(7) 0.0061(7)
C80 0.0312(10) 0.0296(9) 0.0223(9) 0.0051(8) -0.0062(7) -0.0022(8)
C81 0.0569(14) 0.0451(12) 0.0257(10) 0.0217(10) 0.0116(10) 0.0207(11)
C82 0.0347(11) 0.0202(8) 0.0347(11) 0.0096(8) -0.0065(8) -0.0037(8)

loop_
_atom_type_symbol
_atom_type_description
_atom_type_scat_dispersion_real
_atom_type_scat_dispersion_imag
_atom_type_scat_source
C C 0.0033 0.0016 'International Tables Vol C Tables 4.2.6.8 and 6.1.1.4'
H H 0.0000 0.0000 'International Tables Vol C Tables 4.2.6.8 and 6.1.1.4'
Fe Fe 0.3463 0.8444 'International Tables Vol C Tables 4.2.6.8 and 6.1.1.4'
N N 0.0061 0.0033 'International Tables Vol C Tables 4.2.6.8 and 6.1.1.4'

loop_
_geom_angle_atom_site_label_1
_geom_angle_atom_site_label_2
_geom_angle_atom_site_label_3
_geom_angle
_geom_angle_site_symmetry_1
_geom_angle_site_symmetry_3
_geom_angle_publ_flag
N3 Fe1 N1 114.82(6) . . ?
N3 Fe1 N2 113.74(6) . . ?
N1 Fe1 N2 131.44(6) . . ?
N6 Fe2 N5 114.51(6) . . ?
N6 Fe2 N4 114.26(6) . . ?
N5 Fe2 N4 131.22(6) . . ?
C1 N1 C13 115.92(12) . . ?
C1 N1 Fe1 120.76(10) . . ?
C13 N1 Fe1 120.49(10) . . ?
C17 N2 C29 115.57(12) . . ?
C17 N2 Fe1 119.48(10) . . ?
C29 N2 Fe1 121.74(10) . . ?
C33 N3 Fe1 170.09(13) . . ?
C42 N4 C54 115.88(12) . . ?
C42 N4 Fe2 119.56(10) . . ?
C54 N4 Fe2 121.26(10) . . ?
C58 N5 C70 116.03(12) . . ?
C58 N5 Fe2 121.38(10) . . ?
C70 N5 Fe2 120.63(10) . . ?
C74 N6 Fe2 170.95(13) . . ?
C6 C1 C2 119.02(14) . . ?
C6 C1 N1 120.23(14) . . ?
C2 C1 N1 120.75(14) . . ?
C3 C2 C1 119.17(15) . . ?
C3 C2 C7 118.17(15) . . ?
C1 C2 C7 122.62(14) . . ?
C4 C3 C2 121.75(16) . . ?
C5 C4 C3 119.20(16) . . ?
C4 C5 C6 121.65(16) . . ?
C5 C6 C1 119.14(15) . . ?
C5 C6 C10 117.05(15) . . ?
C1 C6 C10 123.76(14) . . ?
C2 C7 C9 110.59(14) . . ?
C2 C7 C8 112.56(14) . . ?
C9 C7 C8 109.73(15) . . ?
C6 C10 C12 110.09(14) . . ?
C6 C10 C11 112.35(15) . . ?
C12 C10 C11 109.93(15) . . ?
N1 C13 C15 108.97(13) . . ?
N1 C13 C16 112.79(13) . . ?
C15 C13 C16 107.90(15) . . ?
N1 C13 C14 110.55(14) . . ?
C15 C13 C14 108.71(14) . . ?
C16 C13 C14 107.81(15) . . ?
C18 C17 C22 118.97(14) . . ?
C18 C17 N2 120.39(14) . . ?
C22 C17 N2 120.64(14) . . ?
C19 C18 C17 119.03(15) . . ?
C19 C18 C23 118.29(14) . . ?
C17 C18 C23 122.66(14) . . ?
C20 C19 C18 121.85(16) . . ?
C19 C20 C21 119.33(15) . . ?
C20 C21 C22 121.13(15) . . ?
C21 C22 C17 119.60(15) . . ?
C21 C22 C26 117.60(14) . . ?
C17 C22 C26 122.73(14) . . ?
C18 C23 C24 110.39(14) . . ?
C18 C23 C25 112.94(14) . . ?
C24 C23 C25 109.19(14) . . ?
C22 C26 C27 110.05(14) . . ?
C22 C26 C28 112.74(14) . . ?
C27 C26 C28 109.95(14) . . ?
N2 C29 C30 108.14(13) . . ?
N2 C29 C31 111.92(13) . . ?
C30 C29 C31 109.03(14) . . ?
N2 C29 C32 112.57(13) . . ?
C30 C29 C32 107.77(15) . . ?
C31 C29 C32 107.29(14) . . ?
N3 C33 C34 120.96(16) . . ?
N3 C33 C38 120.75(16) . . ?
C34 C33 C38 118.27(15) . . ?
C35 C34 C33 119.27(17) . . ?
C35 C34 C39 120.34(17) . . ?
C33 C34 C39 120.38(16) . . ?
C34 C35 C36 122.21(18) . . ?
C35 C36 C37 118.41(16) . . ?
C35 C36 C40 121.19(19) . . ?
C37 C36 C40 120.38(19) . . ?
C38 C37 C36 122.50(17) . . ?
C37 C38 C33 119.10(17) . . ?
C37 C38 C41 120.78(17) . . ?
C33 C38 C41 120.11(15) . . ?
C43 C42 C47 118.93(14) . . ?
C43 C42 N4 120.62(14) . . ?
C47 C42 N4 120.45(14) . . ?
C44 C43 C42 119.26(15) . . ?
C44 C43 C48 117.94(14) . . ?
C42 C43 C48 122.74(14) . . ?
C45 C44 C43 121.47(16) . . ?
C44 C45 C46 119.45(15) . . ?
C45 C46 C47 121.57(16) . . ?
C46 C47 C42 119.23(15) . . ?
C46 C47 C51 118.00(15) . . ?
C42 C47 C51 122.72(14) . . ?
C43 C48 C49 112.92(14) . . ?
C43 C48 C50 110.21(14) . . ?
C49 C48 C50 110.23(15) . . ?
C47 C51 C52 112.99(14) . . ?
C47 C51 C53 110.19(14) . . ?
C52 C51 C53 109.37(14) . . ?
N4 C54 C56 107.93(13) . . ?
N4 C54 C55 112.89(13) . . ?
C56 C54 C55 108.05(16) . . ?
N4 C54 C57 111.98(13) . . ?
C56 C54 C57 108.64(15) . . ?
C55 C54 C57 107.21(15) . . ?
C59 C58 C63 118.82(14) . . ?
C59 C58 N5 120.05(14) . . ?
C63 C58 N5 121.11(14) . . ?
C60 C59 C58 119.58(15) . . ?
C60 C59 C64 117.05(15) . . ?
C58 C59 C64 123.37(15) . . ?
C61 C60 C59 121.31(16) . . ?
C62 C61 C60 119.36(16) . . ?
C61 C62 C63 121.68(16) . . ?
C62 C63 C58 119.21(15) . . ?
C62 C63 C67 118.59(14) . . ?
C58 C63 C67 122.14(14) . . ?
C59 C64 C65 111.09(14) . . ?
C59 C64 C66 111.19(14) . . ?
C65 C64 C66 109.84(15) . . ?
C63 C67 C68 109.94(14) . . ?
C63 C67 C69 112.80(14) . . ?
C68 C67 C69 109.73(14) . . ?
N5 C70 C73 109.08(13) . . ?
N5 C70 C72 112.87(14) . . ?
C73 C70 C72 108.74(15) . . ?
N5 C70 C71 110.95(14) . . ?
C73 C70 C71 108.15(14) . . ?
C72 C70 C71 106.92(15) . . ?
N6 C74 C79 121.31(16) . . ?
N6 C74 C75 120.38(16) . . ?
C79 C74 C75 118.30(15) . . ?
C76 C75 C74 119.30(17) . . ?
C76 C75 C80 120.66(17) . . ?
C74 C75 C80 120.02(15) . . ?
C75 C76 C77 122.24(18) . . ?
C78 C77 C76 118.60(16) . . ?
C78 C77 C81 121.1(2) . . ?
C76 C77 C81 120.32(19) . . ?
C79 C78 C77 122.20(18) . . ?
C78 C79 C74 119.12(17) . . ?
C78 C79 C82 120.14(17) . . ?
C74 C79 C82 120.74(16) . . ?

loop_
_geom_bond_atom_site_label_1
_geom_bond_atom_site_label_2
_geom_bond_distance
_geom_bond_site_symmetry_2
_geom_bond_publ_flag
Fe1 N3 1.7612(14) . ?
Fe1 N1 1.9090(13) . ?
Fe1 N2 1.9097(13) . ?
Fe2 N6 1.7590(14) . ?
Fe2 N5 1.9047(13) . ?
Fe2 N4 1.9084(13) . ?
N1 C1 1.4380(19) . ?
N1 C13 1.518(2) . ?
N2 C17 1.4339(19) . ?
N2 C29 1.513(2) . ?
N3 C33 1.333(2) . ?
N4 C42 1.4354(19) . ?
N4 C54 1.5090(19) . ?
N5 C58 1.433(2) . ?
N5 C70 1.516(2) . ?
N6 C74 1.337(2) . ?
C1 C6 1.418(2) . ?
C1 C2 1.418(2) . ?
C2 C3 1.396(2) . ?
C2 C7 1.517(2) . ?
C3 C4 1.381(3) . ?
C4 C5 1.379(3) . ?
C5 C6 1.400(2) . ?
C6 C10 1.522(2) . ?
C7 C9 1.526(2) . ?
C7 C8 1.537(2) . ?
C10 C12 1.533(3) . ?
C10 C11 1.534(2) . ?
C13 C15 1.523(2) . ?
C13 C16 1.531(2) . ?
C13 C14 1.537(2) . ?
C17 C18 1.417(2) . ?
C17 C22 1.419(2) . ?
C18 C19 1.395(2) . ?
C18 C23 1.517(2) . ?
C19 C20 1.382(2) . ?
C20 C21 1.383(2) . ?
C21 C22 1.397(2) . ?
C22 C26 1.519(2) . ?
C23 C24 1.530(2) . ?
C23 C25 1.534(2) . ?
C26 C27 1.532(2) . ?
C26 C28 1.534(2) . ?
C29 C30 1.530(2) . ?
C29 C31 1.531(2) . ?
C29 C32 1.533(2) . ?
C33 C34 1.436(2) . ?
C33 C38 1.442(2) . ?
C34 C35 1.387(2) . ?
C34 C39 1.500(3) . ?
C35 C36 1.391(3) . ?
C36 C37 1.396(3) . ?
C36 C40 1.504(2) . ?
C37 C38 1.379(2) . ?
C38 C41 1.499(3) . ?
C42 C43 1.418(2) . ?
C42 C47 1.419(2) . ?
C43 C44 1.399(2) . ?
C43 C48 1.516(2) . ?
C44 C45 1.375(3) . ?
C45 C46 1.384(2) . ?
C46 C47 1.393(2) . ?
C47 C51 1.517(2) . ?
C48 C49 1.528(2) . ?
C48 C50 1.534(2) . ?
C51 C52 1.531(2) . ?
C51 C53 1.533(2) . ?
C54 C56 1.528(2) . ?
C54 C55 1.528(2) . ?
C54 C57 1.532(2) . ?
C58 C59 1.417(2) . ?
C58 C63 1.419(2) . ?
C59 C60 1.396(2) . ?
C59 C64 1.516(2) . ?
C60 C61 1.381(2) . ?
C61 C62 1.381(2) . ?
C62 C63 1.395(2) . ?
C63 C67 1.523(2) . ?
C64 C65 1.531(3) . ?
C64 C66 1.534(2) . ?
C67 C68 1.530(2) . ?
C67 C69 1.537(2) . ?
C70 C73 1.528(2) . ?
C70 C72 1.534(2) . ?
C70 C71 1.540(2) . ?
C74 C79 1.437(2) . ?
C74 C75 1.438(2) . ?
C75 C76 1.381(2) . ?
C75 C80 1.498(3) . ?
C76 C77 1.393(3) . ?
C77 C78 1.391(3) . ?
C77 C81 1.508(3) . ?
C78 C79 1.387(2) . ?
C79 C82 1.500(3) . ?
